data_4083646
loop_
_publ_author_name
'Singh, Rojendra'
'Czekelius, Constantin'
'Schrock, Richard R.'
'M\"uller, Peter'
'Hoveyda, Amir H.'

_publ_section_title
;
 Molybdenum Imido Alkylidene Metathesis Catalysts that Contain Electron
 Withdrawing Biphenolates or Binaphtholates.
;
_journal_issue 10
_journal_name_full Organometallics
_journal_page_first 2528
_journal_page_last 2539
_journal_paper_doi 10.1021/om061134+
_journal_volume 26
_journal_year 2007
_chemical_formula_sum 'C48 H61 F6 Mo N O3'
_chemical_formula_weight 909.92
_chemical_name_systematic
;

 ?

;
_space_group_IT_number 2
_symmetry_cell_setting triclinic
_symmetry_space_group_name_Hall '-P 1'
_symmetry_space_group_name_H-M 'P -1'
_atom_sites_solution_hydrogens geom
_atom_sites_solution_primary direct
_atom_sites_solution_secondary difmap
_audit_creation_method SHELXL-97
_cell_angle_alpha 76.012(4)
_cell_angle_beta 80.948(3)
_cell_angle_gamma 61.683(3)
_cell_formula_units_Z 2
_cell_length_a 12.7386(14)
_cell_length_b 12.9783(16)
_cell_length_c 15.7794(19)
_cell_measurement_reflns_used 8335
_cell_measurement_temperature 100(2)
_cell_measurement_theta_max 29.76
_cell_measurement_theta_min 2.45
_cell_volume 2225.7(5)
_computing_cell_refinement 'SAINT 7 (Bruker-AXS, 2005)'
_computing_data_collection 'SMART 5 (Bruker-AXS, 2003)'
_computing_data_reduction 'SAINT 7 (Bruker-AXS, 2005)'
_computing_molecular_graphics 'Bruker SHELXTL'
_computing_publication_material 'Bruker SHELXTL'
_computing_structure_refinement 'SHELXL-97 (Sheldrick, 1997)'
_computing_structure_solution 'SHELXS-97 (Sheldrick, 1990)'
_diffrn_ambient_temperature 100(2)
_diffrn_detector_area_resol_mean 8.3
_diffrn_measured_fraction_theta_full 0.998
_diffrn_measured_fraction_theta_max 0.998
_diffrn_measurement_device_type 'Bruker Smart APEX CCD'
_diffrn_measurement_method 'omega and phi scans'
_diffrn_radiation_monochromator graphite
_diffrn_radiation_source 'fine-focus sealed tube'
_diffrn_radiation_type MoK\a
_diffrn_radiation_wavelength 0.71073
_diffrn_reflns_av_sigmaI/netI 0.0533
_diffrn_reflns_limit_h_max 17
_diffrn_reflns_limit_h_min -17
_diffrn_reflns_limit_k_max 18
_diffrn_reflns_limit_k_min -17
_diffrn_reflns_limit_l_max 21
_diffrn_reflns_limit_l_min 0
_diffrn_reflns_number 15550
_diffrn_reflns_theta_full 29.57
_diffrn_reflns_theta_max 29.57
_diffrn_reflns_theta_min 1.33
_diffrn_standards_decay_% 0
_diffrn_standards_interval_count 0
_diffrn_standards_interval_time 0
_diffrn_standards_number 0
_exptl_absorpt_coefficient_mu 0.361
_exptl_absorpt_correction_T_max 0.9822
_exptl_absorpt_correction_T_min 0.8994
_exptl_absorpt_correction_type multi-scan
_exptl_absorpt_process_details 'TWINABS (Sheldrick, 2005)'
_exptl_crystal_colour yellow
_exptl_crystal_density_diffrn 1.358
_exptl_crystal_density_method 'not measured'
_exptl_crystal_description plate
_exptl_crystal_F_000 952
_exptl_crystal_size_max 0.30
_exptl_crystal_size_mid 0.25
_exptl_crystal_size_min 0.05
_refine_diff_density_max 0.872
_refine_diff_density_min -0.308
_refine_diff_density_rms 0.075
_refine_ls_extinction_method none
_refine_ls_goodness_of_fit_ref 1.026
_refine_ls_hydrogen_treatment mixed
_refine_ls_matrix_type full
_refine_ls_number_parameters 856
_refine_ls_number_reflns 15550
_refine_ls_number_restraints 1629
_refine_ls_restrained_S_all 0.996
_refine_ls_R_factor_all 0.0505
_refine_ls_R_factor_gt 0.0403
_refine_ls_shift/su_max 0.001
_refine_ls_shift/su_mean 0.000
_refine_ls_structure_factor_coef Fsqd
_refine_ls_weighting_details 'calc w=1/[\s^2^(Fo^2^)+(0.0515P)^2^+0.0000P] where P=(Fo^2^+2Fc^2^)/3'
_refine_ls_weighting_scheme calc
_refine_ls_wR_factor_gt 0.0906
_refine_ls_wR_factor_ref 0.0942
_reflns_number_gt 13486
_reflns_number_total 15550
_reflns_threshold_expression >2sigma(I)
_cod_data_source_file om061134%2Bsi20061215_052404.cif
_cod_data_source_block 06180
_cod_depositor_comments
;
The following automatic conversions were performed:

'_symmetry_cell_setting' value 'Triclinic' changed to 'triclinic'
according to
/usr/data/users/saulius/automatic-downloads/retrospective/ACS/lib/dictionaries/cif_core.dic
dictionary named 'cif_core.dic' version 2.4.2 from 2011-04-26.

Automatic conversion script
Id: cif_fix_values 2281 2013-09-26 08:29:07Z andrius 
;
_cod_original_sg_symbol_H-M P-1
_cod_database_code 4083646

loop_
_symmetry_equiv_pos_as_xyz
'x, y, z'
'-x, -y, -z'

loop_
_atom_site_label
_atom_site_type_symbol
_atom_site_fract_x
_atom_site_fract_y
_atom_site_fract_z
_atom_site_U_iso_or_equiv
_atom_site_adp_type
_atom_site_occupancy
_atom_site_symmetry_multiplicity
_atom_site_calc_flag
_atom_site_refinement_flags
_atom_site_disorder_assembly
_atom_site_disorder_group
C1 C 0.32223(17) -0.00473(18) -0.72768(13) 0.0230(4) Uani 1 1 d DU A .
H1 H 0.2825(17) 0.0384(18) -0.6852(13) 0.028 Uiso 1 1 d D . .
C2 C 0.45504(18) -0.04112(19) -0.73853(13) 0.0268(4) Uani 1 1 d U . .
C3 C 0.51085(19) -0.0976(2) -0.81915(15) 0.0365(5) Uani 1 1 d U . .
H3A H 0.4990 -0.1683 -0.8134 0.055 Uiso 1 1 calc R . .
H3B H 0.5965 -0.1209 -0.8243 0.055 Uiso 1 1 calc R . .
H3C H 0.4729 -0.0399 -0.8715 0.055 Uiso 1 1 calc R . .
C4 C 0.4694(2) 0.0733(2) -0.74950(16) 0.0358(5) Uani 1 1 d U . .
H4A H 0.4244 0.1321 -0.7991 0.054 Uiso 1 1 calc R . .
H4B H 0.5541 0.0539 -0.7603 0.054 Uiso 1 1 calc R . .
H4C H 0.4390 0.1065 -0.6961 0.054 Uiso 1 1 calc R . .
C5 C 0.51154(17) -0.12734(19) -0.65469(14) 0.0265(4) Uani 1 1 d U . .
C6 C 0.5894(2) -0.2466(2) -0.65421(17) 0.0467(7) Uani 1 1 d U . .
H6 H 0.6097 -0.2758 -0.7072 0.056 Uiso 1 1 calc R . .
C7 C 0.6377(3) -0.3235(2) -0.57750(19) 0.0586(8) Uani 1 1 d U . .
H7 H 0.6912 -0.4048 -0.5787 0.070 Uiso 1 1 calc R . .
C8 C 0.6100(2) -0.2846(2) -0.49981(17) 0.0454(6) Uani 1 1 d U . .
H8 H 0.6445 -0.3381 -0.4475 0.054 Uiso 1 1 calc R . .
C9 C 0.53123(19) -0.1666(2) -0.49868(15) 0.0325(5) Uani 1 1 d U . .
H9 H 0.5103 -0.1382 -0.4453 0.039 Uiso 1 1 calc R . .
C10 C 0.48318(18) -0.09055(19) -0.57498(14) 0.0268(4) Uani 1 1 d U . .
H10 H 0.4285 -0.0097 -0.5731 0.032 Uiso 1 1 calc R . .
N1 N 0.25358(13) -0.10179(14) -0.84183(11) 0.0201(3) Uani 1 1 d U A .
C11 C 0.26367(16) -0.15681(17) -0.91477(13) 0.0209(4) Uani 1 1 d U . .
C12 C 0.1671(2) -0.1973(2) -0.90597(17) 0.0395(6) Uani 1 1 d U . .
H12A H 0.0872 -0.1281 -0.9040 0.047 Uiso 1 1 calc R . .
H12B H 0.1753 -0.2561 -0.8509 0.047 Uiso 1 1 calc R . .
C13 C 0.1798(2) -0.2540(3) -0.98448(18) 0.0456(7) Uani 1 1 d U . .
H13 H 0.1167 -0.2808 -0.9786 0.055 Uiso 1 1 calc R . .
C14 C 0.1646(2) -0.1616(3) -1.06840(19) 0.0552(8) Uani 1 1 d U . .
H14A H 0.0853 -0.0915 -1.0663 0.066 Uiso 1 1 calc R . .
H14B H 0.1695 -0.1960 -1.1193 0.066 Uiso 1 1 calc R . .
C15 C 0.2635(3) -0.1233(2) -1.07787(16) 0.0459(6) Uani 1 1 d U . .
H15 H 0.2551 -0.0638 -1.1334 0.055 Uiso 1 1 calc R . .
C16 C 0.2516(2) -0.0663(2) -0.99996(15) 0.0398(6) Uani 1 1 d U . .
H16A H 0.3145 -0.0405 -1.0057 0.048 Uiso 1 1 calc R . .
H16B H 0.1730 0.0048 -0.9992 0.048 Uiso 1 1 calc R . .
C17 C 0.38606(17) -0.26469(19) -0.91777(15) 0.0284(4) Uani 1 1 d U . .
H17A H 0.3961 -0.3242 -0.8629 0.034 Uiso 1 1 calc R . .
H17B H 0.4495 -0.2397 -0.9232 0.034 Uiso 1 1 calc R . .
C18 C 0.3016(2) -0.3602(2) -0.98695(16) 0.0381(6) Uani 1 1 d U . .
H18A H 0.3111 -0.4202 -0.9325 0.046 Uiso 1 1 calc R . .
H18B H 0.3094 -0.3975 -1.0369 0.046 Uiso 1 1 calc R . .
C19 C 0.3842(2) -0.2300(2) -1.07937(16) 0.0395(6) Uani 1 1 d U . .
H19A H 0.4476 -0.2048 -1.0851 0.047 Uiso 1 1 calc R . .
H19B H 0.3932 -0.2660 -1.1303 0.047 Uiso 1 1 calc R . .
C20 C 0.39692(19) -0.3205(2) -0.99619(16) 0.0332(5) Uani 1 1 d U . .
H20 H 0.4771 -0.3912 -0.9978 0.040 Uiso 1 1 calc R . .
Mo1 Mo 0.194752(14) -0.020548(15) -0.759095(11) 0.01756(4) Uani 1 1 d DU . .
O1 O 0.0578(2) 0.0377(4) -0.6733(2) 0.0172(6) Uani 0.807(8) 1 d PDU A 1
C21 C -0.0554(3) 0.1219(3) -0.6846(4) 0.0178(9) Uani 0.807(8) 1 d PDU A 1
C22 C -0.1498(3) 0.0908(3) -0.6661(6) 0.0222(7) Uani 0.807(8) 1 d PDU A 1
C23 C -0.2641(3) 0.1839(4) -0.6793(6) 0.0278(8) Uani 0.807(8) 1 d PDU A 1
H23 H -0.3301 0.1665 -0.6661 0.033 Uiso 0.807(8) 1 calc PR A 1
C24 C -0.2857(3) 0.3013(3) -0.7111(4) 0.0259(8) Uani 0.807(8) 1 d PDU A 1
C25 C -0.1931(3) 0.3316(3) -0.7326(4) 0.0245(8) Uani 0.807(8) 1 d PDU A 1
C26 C -0.0760(3) 0.2407(3) -0.7163(3) 0.0212(7) Uani 0.807(8) 1 d PDU A 1
C27 C -0.1285(4) -0.0390(3) -0.6358(4) 0.0259(8) Uani 0.807(8) 1 d PDU A 1
C28 C -0.0641(7) -0.0947(7) -0.5504(4) 0.0350(12) Uani 0.807(8) 1 d PDU A 1
H28A H -0.1118 -0.0481 -0.5055 0.052 Uiso 0.807(8) 1 calc PR A 1
H28B H 0.0140 -0.0952 -0.5595 0.052 Uiso 0.807(8) 1 calc PR A 1
H28C H -0.0531 -0.1767 -0.5313 0.052 Uiso 0.807(8) 1 calc PR A 1
C29 C -0.2456(6) -0.0485(6) -0.6198(6) 0.0489(16) Uani 0.807(8) 1 d PDU A 1
H29A H -0.2891 -0.0136 -0.6738 0.073 Uiso 0.807(8) 1 calc PR A 1
H29B H -0.2945 -0.0053 -0.5735 0.073 Uiso 0.807(8) 1 calc PR A 1
H29C H -0.2281 -0.1325 -0.6020 0.073 Uiso 0.807(8) 1 calc PR A 1
C30 C -0.0560(6) -0.1104(4) -0.7068(4) 0.0302(11) Uani 0.807(8) 1 d PDU A 1
H30A H -0.0984 -0.0735 -0.7612 0.045 Uiso 0.807(8) 1 calc PR A 1
H30B H -0.0453 -0.1924 -0.6882 0.045 Uiso 0.807(8) 1 calc PR A 1
H30C H 0.0223 -0.1113 -0.7165 0.045 Uiso 0.807(8) 1 calc PR A 1
C31 C -0.4131(3) 0.3952(3) -0.7206(3) 0.0353(9) Uani 0.807(8) 1 d PDU A 1
F1 F -0.4914(3) 0.3520(4) -0.6907(3) 0.0499(8) Uani 0.807(8) 1 d PDU A 1
F2 F -0.4402(3) 0.4828(3) -0.6773(3) 0.0478(8) Uani 0.807(8) 1 d PDU A 1
F3 F -0.4407(5) 0.4505(5) -0.8042(3) 0.0402(10) Uani 0.807(8) 1 d PDU A 1
C32 C -0.2151(4) 0.4579(3) -0.7731(4) 0.0325(10) Uani 0.807(8) 1 d PDU A 1
H32A H -0.2893 0.4994 -0.8042 0.049 Uiso 0.807(8) 1 calc PR A 1
H32B H -0.1484 0.4562 -0.8143 0.049 Uiso 0.807(8) 1 calc PR A 1
H32C H -0.2219 0.4999 -0.7271 0.049 Uiso 0.807(8) 1 calc PR A 1
O2 O 0.1057(5) 0.1381(2) -0.8395(2) 0.0212(3) Uani 0.807(8) 1 d PDU A 1
C41 C 0.0979(4) 0.2345(3) -0.8153(3) 0.0227(7) Uani 0.807(8) 1 d PDU A 1
C42 C 0.1582(5) 0.2994(5) -0.8643(3) 0.0268(9) Uani 0.807(8) 1 d PDU A 1
C43 C 0.1638(4) 0.3799(3) -0.8240(2) 0.0323(8) Uani 0.807(8) 1 d PDU A 1
H43 H 0.2078 0.4214 -0.8532 0.039 Uiso 0.807(8) 1 calc PR A 1
C44 C 0.1083(4) 0.4031(3) -0.7431(2) 0.0331(7) Uani 0.807(8) 1 d PDU A 1
C45 C 0.0334(4) 0.3539(3) -0.7013(3) 0.0297(8) Uani 0.807(8) 1 d PDU A 1
C46 C 0.0239(3) 0.2728(3) -0.7412(3) 0.0229(7) Uani 0.807(8) 1 d PDU A 1
C47 C 0.2089(4) 0.2847(5) -0.9575(3) 0.0271(8) Uani 0.807(8) 1 d PDU A 1
C48 C 0.2519(10) 0.3782(8) -1.0017(6) 0.0405(15) Uani 0.807(8) 1 d PDU A 1
H48A H 0.1857 0.4583 -1.0016 0.061 Uiso 0.807(8) 1 calc PR A 1
H48B H 0.2799 0.3685 -1.0621 0.061 Uiso 0.807(8) 1 calc PR A 1
H48C H 0.3174 0.3674 -0.9696 0.061 Uiso 0.807(8) 1 calc PR A 1
C49 C 0.3151(5) 0.1630(6) -0.9599(5) 0.0266(10) Uani 0.807(8) 1 d PDU A 1
H49A H 0.3449 0.1571 -1.0206 0.040 Uiso 0.807(8) 1 calc PR A 1
H49B H 0.2903 0.1006 -0.9348 0.040 Uiso 0.807(8) 1 calc PR A 1
H49C H 0.3785 0.1527 -0.9258 0.040 Uiso 0.807(8) 1 calc PR A 1
C50 C 0.1107(6) 0.3009(7) -1.0120(5) 0.0356(12) Uani 0.807(8) 1 d PDU A 1
H50A H 0.0420 0.3793 -1.0106 0.053 Uiso 0.807(8) 1 calc PR A 1
H50B H 0.0858 0.2384 -0.9878 0.053 Uiso 0.807(8) 1 calc PR A 1
H50C H 0.1413 0.2955 -1.0726 0.053 Uiso 0.807(8) 1 calc PR A 1
C51 C 0.1247(5) 0.4890(3) -0.7042(3) 0.0526(10) Uani 0.807(8) 1 d PDU A 1
F4 F 0.0218(4) 0.5906(3) -0.7021(3) 0.0957(13) Uani 0.807(8) 1 d PDU A 1
F5 F 0.2049(5) 0.5219(4) -0.7494(2) 0.0754(11) Uani 0.807(8) 1 d PDU A 1
F6 F 0.1577(4) 0.4476(4) -0.6221(2) 0.0633(10) Uani 0.807(8) 1 d PDU A 1
C52 C -0.0366(5) 0.3852(5) -0.6170(3) 0.0381(11) Uani 0.807(8) 1 d PDU A 1
H52A H 0.0185 0.3640 -0.5717 0.057 Uiso 0.807(8) 1 calc PR A 1
H52B H -0.0835 0.3409 -0.5986 0.057 Uiso 0.807(8) 1 calc PR A 1
H52C H -0.0905 0.4710 -0.6260 0.057 Uiso 0.807(8) 1 calc PR A 1
O1A O 0.0484(10) 0.0327(16) -0.6808(10) 0.0172(6) Uani 0.193(8) 1 d PDU A 2
C21A C -0.0661(9) 0.1132(11) -0.6926(18) 0.016(2) Uani 0.193(8) 1 d PDU A 2
C22A C -0.1568(11) 0.0775(12) -0.665(3) 0.0207(19) Uani 0.193(8) 1 d PDU A 2
C23A C -0.2739(11) 0.1663(13) -0.674(3) 0.022(2) Uani 0.193(8) 1 d PDU A 2
H23A H -0.3371 0.1460 -0.6536 0.026 Uiso 0.193(8) 1 calc PR A 2
C24A C -0.3014(10) 0.2836(11) -0.7124(17) 0.023(2) Uani 0.193(8) 1 d PDU A 2
C25A C -0.2140(10) 0.3204(12) -0.7371(18) 0.021(2) Uani 0.193(8) 1 d PDU A 2
C26A C -0.0938(10) 0.2344(11) -0.7238(15) 0.0195(19) Uani 0.193(8) 1 d PDU A 2
C27A C -0.1299(16) -0.0515(12) -0.6227(15) 0.024(2) Uani 0.193(8) 1 d PDU A 2
C28A C -0.076(3) -0.085(3) -0.5344(15) 0.029(4) Uani 0.193(8) 1 d PDU A 2
H28D H -0.1320 -0.0299 -0.4968 0.043 Uiso 0.193(8) 1 calc PR A 2
H28E H -0.0007 -0.0808 -0.5427 0.043 Uiso 0.193(8) 1 calc PR A 2
H28F H -0.0623 -0.1667 -0.5069 0.043 Uiso 0.193(8) 1 calc PR A 2
C29A C -0.242(2) -0.070(2) -0.605(2) 0.037(4) Uani 0.193(8) 1 d PDU A 2
H29D H -0.2808 -0.0477 -0.6605 0.056 Uiso 0.193(8) 1 calc PR A 2
H29E H -0.2973 -0.0206 -0.5643 0.056 Uiso 0.193(8) 1 calc PR A 2
H29F H -0.2196 -0.1543 -0.5804 0.056 Uiso 0.193(8) 1 calc PR A 2
C30A C -0.047(2) -0.1334(17) -0.6853(13) 0.023(3) Uani 0.193(8) 1 d PDU A 2
H30D H -0.0854 -0.1090 -0.7409 0.034 Uiso 0.193(8) 1 calc PR A 2
H30E H -0.0309 -0.2159 -0.6595 0.034 Uiso 0.193(8) 1 calc PR A 2
H30F H 0.0282 -0.1279 -0.6958 0.034 Uiso 0.193(8) 1 calc PR A 2
C31A C -0.4315(11) 0.3718(11) -0.7206(11) 0.031(2) Uani 0.193(8) 1 d PDU A 2
F1A F -0.5038(13) 0.3210(14) -0.6989(13) 0.041(3) Uani 0.193(8) 1 d PDU A 2
F2A F -0.4659(14) 0.4532(13) -0.6700(11) 0.047(3) Uani 0.193(8) 1 d PDU A 2
F3A F -0.458(2) 0.435(2) -0.8028(11) 0.042(4) Uani 0.193(8) 1 d PDU A 2
C32A C -0.2441(16) 0.4483(13) -0.7797(16) 0.029(4) Uani 0.193(8) 1 d PDU A 2
H32D H -0.2711 0.4652 -0.8386 0.044 Uiso 0.193(8) 1 calc PR A 2
H32E H -0.1729 0.4602 -0.7835 0.044 Uiso 0.193(8) 1 calc PR A 2
H32F H -0.3076 0.5021 -0.7446 0.044 Uiso 0.193(8) 1 calc PR A 2
O2A O 0.103(2) 0.1353(8) -0.8420(9) 0.0212(3) Uani 0.193(8) 1 d PDU A 2
C41A C 0.0838(19) 0.2349(12) -0.8160(13) 0.0227(18) Uani 0.193(8) 1 d PDU A 2
C42A C 0.139(3) 0.306(2) -0.8632(13) 0.0272(18) Uani 0.193(8) 1 d PDU A 2
C43A C 0.1261(14) 0.3973(14) -0.8259(9) 0.032(2) Uani 0.193(8) 1 d PDU A 2
H43A H 0.1605 0.4475 -0.8565 0.039 Uiso 0.193(8) 1 calc PR A 2
C44A C 0.0654(14) 0.4200(11) -0.7461(9) 0.0334(17) Uani 0.193(8) 1 d PDU A 2
C45A C 0.0018(16) 0.3581(15) -0.7043(11) 0.0288(19) Uani 0.193(8) 1 d PDU A 2
C46A C 0.0008(13) 0.2739(15) -0.7460(12) 0.0231(16) Uani 0.193(8) 1 d PDU A 2
C47A C 0.189(2) 0.297(2) -0.9572(11) 0.032(3) Uani 0.193(8) 1 d PDU A 2
C48A C 0.236(4) 0.389(3) -0.995(2) 0.034(4) Uani 0.193(8) 1 d PDU A 2
H48D H 0.1718 0.4692 -0.9922 0.051 Uiso 0.193(8) 1 calc PR A 2
H48E H 0.2646 0.3838 -1.0560 0.051 Uiso 0.193(8) 1 calc PR A 2
H48F H 0.3023 0.3726 -0.9608 0.051 Uiso 0.193(8) 1 calc PR A 2
C49A C 0.292(2) 0.175(3) -0.963(2) 0.028(4) Uani 0.193(8) 1 d PDU A 2
H49D H 0.3220 0.1727 -1.0240 0.042 Uiso 0.193(8) 1 calc PR A 2
H49E H 0.2651 0.1141 -0.9410 0.042 Uiso 0.193(8) 1 calc PR A 2
H49F H 0.3567 0.1600 -0.9275 0.042 Uiso 0.193(8) 1 calc PR A 2
C50A C 0.089(3) 0.324(3) -1.014(2) 0.037(4) Uani 0.193(8) 1 d PDU A 2
H50D H 0.0231 0.4038 -1.0099 0.056 Uiso 0.193(8) 1 calc PR A 2
H50E H 0.0593 0.2647 -0.9932 0.056 Uiso 0.193(8) 1 calc PR A 2
H50F H 0.1188 0.3224 -1.0749 0.056 Uiso 0.193(8) 1 calc PR A 2
C51A C 0.0714(14) 0.5130(11) -0.7088(9) 0.051(2) Uani 0.193(8) 1 d PDU A 2
F4A F -0.0405(14) 0.5999(11) -0.6966(11) 0.083(4) Uani 0.193(8) 1 d PDU A 2
F5A F 0.1317(16) 0.5673(12) -0.7612(9) 0.071(3) Uani 0.193(8) 1 d PDU A 2
F6A F 0.1218(18) 0.4740(17) -0.6322(10) 0.064(3) Uani 0.193(8) 1 d PDU A 2
C52A C -0.073(2) 0.385(2) -0.6206(12) 0.038(4) Uani 0.193(8) 1 d PDU A 2
H52D H -0.0298 0.3962 -0.5807 0.057 Uiso 0.193(8) 1 calc PR A 2
H52E H -0.0905 0.3177 -0.5929 0.057 Uiso 0.193(8) 1 calc PR A 2
H52F H -0.1485 0.4572 -0.6340 0.057 Uiso 0.193(8) 1 calc PR A 2
O1T O 0.23497(11) -0.18323(11) -0.65630(9) 0.0208(3) Uani 1 1 d DU A .
C1T C 0.2768(4) -0.3018(2) -0.6739(2) 0.0355(8) Uani 0.849(7) 1 d PDU A 1
H1T1 H 0.3580 -0.3307 -0.7024 0.043 Uiso 0.849(7) 1 calc PR A 1
H1T2 H 0.2223 -0.3020 -0.7121 0.043 Uiso 0.849(7) 1 calc PR A 1
C2T C 0.2772(4) -0.3776(3) -0.5853(2) 0.0441(9) Uani 0.849(7) 1 d PDU A 1
H2T1 H 0.3333 -0.4627 -0.5849 0.053 Uiso 0.849(7) 1 calc PR A 1
H2T2 H 0.1965 -0.3695 -0.5654 0.053 Uiso 0.849(7) 1 calc PR A 1
C3T C 0.3207(4) -0.3229(3) -0.5279(2) 0.0466(9) Uani 0.849(7) 1 d PDU A 1
H3T1 H 0.2947 -0.3382 -0.4656 0.056 Uiso 0.849(7) 1 calc PR A 1
H3T2 H 0.4087 -0.3552 -0.5329 0.056 Uiso 0.849(7) 1 calc PR A 1
C4T C 0.2606(7) -0.1931(4) -0.5671(2) 0.0297(7) Uani 0.849(7) 1 d PDU A 1
H4T1 H 0.1858 -0.1517 -0.5330 0.036 Uiso 0.849(7) 1 calc PR A 1
H4T2 H 0.3135 -0.1566 -0.5672 0.036 Uiso 0.849(7) 1 calc PR A 1
C1U C 0.3246(18) -0.3028(12) -0.6696(11) 0.037(3) Uani 0.151(7) 1 d PDU A 2
H1U1 H 0.4051 -0.3077 -0.6845 0.045 Uiso 0.151(7) 1 calc PR A 2
H1U2 H 0.3025 -0.3288 -0.7151 0.045 Uiso 0.151(7) 1 calc PR A 2
C2U C 0.316(2) -0.3739(15) -0.5777(13) 0.047(3) Uani 0.151(7) 1 d PDU A 2
H2U1 H 0.3970 -0.4337 -0.5584 0.057 Uiso 0.151(7) 1 calc PR A 2
H2U2 H 0.2689 -0.4161 -0.5780 0.057 Uiso 0.151(7) 1 calc PR A 2
C3U C 0.253(2) -0.2811(16) -0.5135(9) 0.040(3) Uani 0.151(7) 1 d PDU A 2
H3U1 H 0.1698 -0.2669 -0.4969 0.048 Uiso 0.151(7) 1 calc PR A 2
H3U2 H 0.2979 -0.3076 -0.4600 0.048 Uiso 0.151(7) 1 calc PR A 2
C4U C 0.259(4) -0.173(2) -0.5710(11) 0.032(3) Uani 0.151(7) 1 d PDU A 2
H4U1 H 0.1966 -0.0984 -0.5527 0.038 Uiso 0.151(7) 1 calc PR A 2
H4U2 H 0.3381 -0.1766 -0.5717 0.038 Uiso 0.151(7) 1 calc PR A 2

loop_
_atom_site_aniso_label
_atom_site_aniso_U_11
_atom_site_aniso_U_22
_atom_site_aniso_U_33
_atom_site_aniso_U_23
_atom_site_aniso_U_13
_atom_site_aniso_U_12
C1 0.0254(10) 0.0237(10) 0.0235(10) -0.0068(8) 0.0020(8) -0.0140(8)
C2 0.0252(10) 0.0370(12) 0.0237(11) -0.0056(9) 0.0009(8) -0.0192(9)
C3 0.0250(10) 0.0537(15) 0.0285(12) -0.0118(11) 0.0035(9) -0.0157(10)
C4 0.0386(12) 0.0455(13) 0.0352(13) 0.0028(11) -0.0081(10) -0.0316(11)
C5 0.0232(9) 0.0327(11) 0.0263(11) -0.0050(9) 0.0008(8) -0.0157(9)
C6 0.0522(15) 0.0400(14) 0.0333(14) -0.0123(11) 0.0115(11) -0.0108(12)
C7 0.0592(18) 0.0367(15) 0.0428(16) -0.0030(12) 0.0104(13) 0.0019(13)
C8 0.0389(13) 0.0446(15) 0.0356(14) 0.0046(11) 0.0005(11) -0.0117(11)
C9 0.0316(11) 0.0399(13) 0.0291(12) -0.0058(10) -0.0007(9) -0.0192(10)
C10 0.0259(10) 0.0280(11) 0.0305(11) -0.0079(9) -0.0028(8) -0.0139(9)
N1 0.0186(7) 0.0172(8) 0.0237(8) -0.0057(6) -0.0002(6) -0.0069(6)
C11 0.0211(9) 0.0203(9) 0.0223(10) -0.0081(8) 0.0011(7) -0.0091(7)
C12 0.0319(11) 0.0616(16) 0.0415(14) -0.0309(13) 0.0131(10) -0.0293(12)
C13 0.0380(13) 0.0767(19) 0.0498(16) -0.0412(14) 0.0164(11) -0.0403(13)
C14 0.0430(14) 0.0683(19) 0.0475(16) -0.0334(15) -0.0143(12) -0.0059(13)
C15 0.0720(18) 0.0414(14) 0.0252(12) -0.0046(11) -0.0107(12) -0.0250(13)
C16 0.0605(16) 0.0252(12) 0.0274(12) -0.0034(9) -0.0105(11) -0.0129(11)
C17 0.0251(10) 0.0262(11) 0.0331(12) -0.0135(9) 0.0016(8) -0.0084(8)
C18 0.0567(15) 0.0405(13) 0.0351(13) -0.0192(11) 0.0111(11) -0.0350(12)
C19 0.0529(14) 0.0494(15) 0.0338(13) -0.0207(11) 0.0144(11) -0.0364(12)
C20 0.0283(10) 0.0335(12) 0.0412(13) -0.0222(10) 0.0084(9) -0.0128(9)
Mo1 0.01809(7) 0.01504(7) 0.02059(8) -0.00547(6) 0.00153(6) -0.00818(5)
O1 0.0182(7) 0.0134(7) 0.0184(9) -0.0032(6) -0.0002(7) -0.0059(6)
C21 0.0204(11) 0.0148(11) 0.0149(16) -0.0033(10) 0.0002(10) -0.0053(9)
C22 0.0210(12) 0.0161(12) 0.0224(13) -0.0012(13) 0.0019(12) -0.0048(9)
C23 0.0207(12) 0.0262(16) 0.0257(18) -0.0007(18) 0.0055(13) -0.0059(10)
C24 0.0248(12) 0.0194(13) 0.0187(13) -0.0023(13) 0.0011(12) 0.0006(10)
C25 0.0323(14) 0.0149(12) 0.0172(14) -0.0028(11) 0.0009(14) -0.0044(10)
C26 0.0293(13) 0.0143(11) 0.0163(14) -0.0041(10) 0.0005(12) -0.0070(9)
C27 0.0182(12) 0.0191(14) 0.035(2) 0.0023(13) -0.0004(12) -0.0083(11)
C28 0.044(2) 0.024(2) 0.032(2) 0.0036(18) 0.0023(18) -0.0172(18)
C29 0.0256(17) 0.029(3) 0.084(5) 0.004(2) 0.0027(19) -0.0150(17)
C30 0.0317(17) 0.020(2) 0.039(3) -0.0031(18) -0.0067(19) -0.0119(16)
C31 0.0319(15) 0.0274(17) 0.0273(14) -0.0036(13) 0.0012(13) 0.0003(12)
F1 0.0214(12) 0.0421(19) 0.0574(17) 0.0047(15) 0.0021(11) 0.0009(10)
F2 0.0422(16) 0.0321(15) 0.0378(13) -0.0140(12) -0.0036(11) 0.0121(10)
F3 0.039(2) 0.0306(15) 0.0299(11) 0.0007(10) -0.0096(11) 0.0004(12)
C32 0.040(2) 0.0136(13) 0.0301(19) 0.0021(12) -0.0057(17) -0.0028(13)
O2 0.0255(7) 0.0172(7) 0.0216(7) -0.0027(5) 0.0018(6) -0.0117(6)
C41 0.0287(17) 0.0156(12) 0.0229(13) -0.0002(10) -0.0042(11) -0.0100(11)
C42 0.032(2) 0.0206(13) 0.0284(13) 0.0025(10) -0.0025(12) -0.0154(15)
C43 0.037(2) 0.0204(15) 0.0411(15) 0.0043(12) -0.0100(14) -0.0169(15)
C44 0.0445(19) 0.0142(13) 0.0421(15) -0.0018(11) -0.0139(14) -0.0129(13)
C45 0.042(2) 0.0132(12) 0.0296(14) -0.0033(10) -0.0071(14) -0.0081(14)
C46 0.0314(16) 0.0120(11) 0.0235(13) 0.0013(9) -0.0032(12) -0.0100(11)
C47 0.028(2) 0.0294(18) 0.0257(13) 0.0045(12) -0.0035(12) -0.0188(16)
C48 0.043(4) 0.035(2) 0.042(3) 0.012(2) -0.004(2) -0.024(3)
C49 0.025(2) 0.034(2) 0.0226(19) 0.0004(16) -0.0009(16) -0.0179(16)
C50 0.027(2) 0.042(3) 0.0305(18) 0.0055(18) -0.0026(16) -0.016(2)
C51 0.073(3) 0.0328(18) 0.063(2) -0.0124(16) -0.017(2) -0.0277(17)
F4 0.101(3) 0.0267(13) 0.163(3) -0.0422(16) -0.045(2) -0.0096(17)
F5 0.127(3) 0.068(2) 0.0753(17) -0.0126(15) -0.0096(18) -0.079(2)
F6 0.087(3) 0.064(2) 0.0599(15) -0.0154(14) -0.0207(14) -0.0454(19)
C52 0.055(3) 0.0189(16) 0.0329(17) -0.0068(13) -0.0075(16) -0.009(2)
O1A 0.0182(7) 0.0134(7) 0.0184(9) -0.0032(6) -0.0002(7) -0.0059(6)
C21A 0.022(2) 0.010(3) 0.015(3) -0.007(3) -0.001(3) -0.003(2)
C22A 0.018(3) 0.020(3) 0.021(3) -0.003(3) 0.002(3) -0.008(2)
C23A 0.022(3) 0.018(3) 0.019(4) -0.001(4) 0.004(4) -0.007(2)
C24A 0.023(3) 0.021(3) 0.017(3) -0.003(3) 0.003(3) -0.006(2)
C25A 0.030(3) 0.010(3) 0.019(4) -0.002(3) -0.003(4) -0.005(3)
C26A 0.027(3) 0.016(3) 0.016(4) -0.005(3) 0.002(3) -0.010(2)
C27A 0.021(4) 0.017(3) 0.031(5) -0.004(4) 0.006(4) -0.007(3)
C28A 0.045(8) 0.011(6) 0.029(6) -0.001(4) -0.004(6) -0.012(5)
C29A 0.017(5) 0.031(8) 0.057(9) 0.004(7) 0.001(5) -0.012(5)
C30A 0.027(6) 0.017(6) 0.021(7) 0.003(5) -0.001(5) -0.010(5)
C31A 0.028(3) 0.024(4) 0.024(3) -0.001(3) 0.002(4) -0.001(3)
F1A 0.021(4) 0.036(6) 0.044(6) 0.004(5) 0.003(4) -0.003(4)
F2A 0.038(6) 0.033(5) 0.046(5) -0.017(5) 0.003(4) 0.007(4)
F3A 0.029(6) 0.038(7) 0.029(4) 0.007(4) -0.002(4) 0.001(5)
C32A 0.027(7) 0.015(4) 0.040(7) -0.006(5) 0.000(6) -0.005(4)
O2A 0.0255(7) 0.0172(7) 0.0216(7) -0.0027(5) 0.0018(6) -0.0117(6)
C41A 0.027(3) 0.016(3) 0.025(3) 0.005(2) -0.002(3) -0.014(2)
C42A 0.029(4) 0.022(3) 0.030(3) 0.004(3) -0.002(3) -0.016(3)
C43A 0.034(4) 0.019(3) 0.045(3) 0.006(3) -0.004(3) -0.018(3)
C44A 0.045(4) 0.017(3) 0.044(3) -0.002(3) -0.006(3) -0.020(3)
C45A 0.037(4) 0.013(3) 0.035(3) 0.001(3) -0.002(3) -0.013(3)
C46A 0.031(3) 0.013(3) 0.024(3) -0.002(2) -0.002(3) -0.009(2)
C47A 0.028(5) 0.029(4) 0.029(3) 0.012(3) -0.003(3) -0.014(3)
C48A 0.029(7) 0.041(6) 0.030(7) -0.003(6) 0.010(6) -0.020(6)
C49A 0.029(7) 0.042(5) 0.015(6) 0.003(5) -0.005(5) -0.021(5)
C50A 0.031(7) 0.048(9) 0.029(6) 0.008(7) -0.005(6) -0.021(6)
C51A 0.068(5) 0.027(4) 0.068(4) -0.010(3) -0.001(4) -0.030(3)
F4A 0.085(6) 0.032(5) 0.128(8) -0.035(5) 0.020(6) -0.022(5)
F5A 0.107(6) 0.051(5) 0.089(6) -0.027(4) 0.015(6) -0.062(5)
F6A 0.092(8) 0.067(7) 0.061(5) -0.038(4) 0.007(5) -0.051(6)
C52A 0.052(9) 0.019(6) 0.037(6) -0.014(5) 0.003(6) -0.009(6)
O1T 0.0234(7) 0.0155(6) 0.0232(7) -0.0049(5) -0.0029(5) -0.0075(5)
C1T 0.051(2) 0.0153(12) 0.0281(13) -0.0038(10) -0.0025(14) -0.0054(13)
C2T 0.065(2) 0.0247(13) 0.0354(16) -0.0044(11) 0.0042(15) -0.0177(15)
C3T 0.060(2) 0.0391(18) 0.0298(15) 0.0073(13) -0.0119(15) -0.0174(16)
C4T 0.0433(16) 0.0317(18) 0.0248(13) -0.0031(12) -0.0063(12) -0.0254(17)
C1U 0.053(5) 0.015(3) 0.033(4) -0.003(3) -0.010(4) -0.005(4)
C2U 0.061(5) 0.027(3) 0.036(4) 0.003(3) -0.003(4) -0.011(4)
C3U 0.053(5) 0.036(4) 0.029(3) 0.003(3) -0.013(4) -0.020(4)
C4U 0.043(5) 0.030(4) 0.021(4) 0.000(3) -0.009(4) -0.015(5)

loop_
_atom_type_symbol
_atom_type_description
_atom_type_scat_dispersion_real
_atom_type_scat_dispersion_imag
_atom_type_scat_source
C C 0.0033 0.0016 'International Tables Vol C Tables 4.2.6.8 and 6.1.1.4'
H H 0.0000 0.0000 'International Tables Vol C Tables 4.2.6.8 and 6.1.1.4'
N N 0.0061 0.0033 'International Tables Vol C Tables 4.2.6.8 and 6.1.1.4'
O O 0.0106 0.0060 'International Tables Vol C Tables 4.2.6.8 and 6.1.1.4'
F F 0.0171 0.0103 'International Tables Vol C Tables 4.2.6.8 and 6.1.1.4'
Mo Mo -1.6832 0.6857 'International Tables Vol C Tables 4.2.6.8 and 6.1.1.4'

loop_
_geom_angle_atom_site_label_1
_geom_angle_atom_site_label_2
_geom_angle_atom_site_label_3
_geom_angle
C2 C1 Mo1 146.73(15)
C1 C2 C3 111.16(17)
C1 C2 C5 107.24(16)
C3 C2 C5 111.72(18)
C1 C2 C4 107.25(17)
C3 C2 C4 109.37(18)
C5 C2 C4 109.98(17)
C6 C5 C10 117.0(2)
C6 C5 C2 121.6(2)
C10 C5 C2 121.35(19)
C7 C6 C5 120.7(2)
C8 C7 C6 121.2(2)
C7 C8 C9 118.9(2)
C10 C9 C8 119.7(2)
C9 C10 C5 122.4(2)
C11 N1 Mo1 162.04(13)
N1 C11 C17 109.90(16)
N1 C11 C12 110.82(16)
C17 C11 C12 108.97(17)
N1 C11 C16 108.85(16)
C17 C11 C16 108.38(17)
C12 C11 C16 109.88(19)
C11 C12 C13 109.43(18)
C18 C13 C14 109.9(2)
C18 C13 C12 109.7(2)
C14 C13 C12 109.1(2)
C13 C14 C15 109.0(2)
C19 C15 C16 109.3(2)
C19 C15 C14 110.1(2)
C16 C15 C14 109.0(2)
C11 C16 C15 109.64(19)
C11 C17 C20 109.51(17)
C20 C18 C13 109.68(19)
C15 C19 C20 109.72(19)
C18 C20 C19 110.3(2)
C18 C20 C17 109.63(18)
C19 C20 C17 109.28(18)
N1 Mo1 C1 105.19(8)
N1 Mo1 O1A 138.4(7)
C1 Mo1 O1A 115.4(7)
N1 Mo1 O1 144.54(14)
C1 Mo1 O1 109.13(14)
O1A Mo1 O1 6.3(8)
N1 Mo1 O2 95.06(12)
C1 Mo1 O2 102.14(17)
O1A Mo1 O2 85.3(5)
O1 Mo1 O2 86.35(14)
N1 Mo1 O2A 93.5(4)
C1 Mo1 O2A 104.1(6)
O1A Mo1 O2A 85.4(6)
O1 Mo1 O2A 86.7(7)
O2 Mo1 O2A 2.2(6)
N1 Mo1 O1T 92.62(6)
C1 Mo1 O1T 91.26(7)
O1A Mo1 O1T 78.4(5)
O1 Mo1 O1T 78.15(12)
O2 Mo1 O1T 162.21(17)
O2A Mo1 O1T 161.3(7)
C21 O1 Mo1 130.9(3)
O1 C21 C26 118.0(3)
O1 C21 C22 120.4(3)
C26 C21 C22 121.7(2)
C23 C22 C21 116.4(3)
C23 C22 C27 121.2(3)
C21 C22 C27 122.3(2)
C24 C23 C22 122.5(3)
C25 C24 C23 121.3(2)
C25 C24 C31 120.7(3)
C23 C24 C31 118.0(3)
C24 C25 C26 118.0(2)
C24 C25 C32 121.6(3)
C26 C25 C32 120.4(3)
C21 C26 C25 120.0(3)
C21 C26 C46 121.8(2)
C25 C26 C46 118.0(3)
C28 C27 C30 110.4(3)
C28 C27 C29 107.5(3)
C30 C27 C29 106.6(3)
C28 C27 C22 110.6(3)
C30 C27 C22 109.7(3)
C29 C27 C22 112.0(3)
F1 C31 F2 106.6(3)
F1 C31 F3 105.4(3)
F2 C31 F3 105.4(3)
F1 C31 C24 112.9(3)
F2 C31 C24 112.2(3)
F3 C31 C24 113.7(3)
C41 O2 Mo1 115.8(3)
O2 C41 C46 118.3(3)
O2 C41 C42 121.5(3)
C46 C41 C42 120.2(3)
C43 C42 C41 115.8(3)
C43 C42 C47 122.3(3)
C41 C42 C47 121.8(3)
C42 C43 C44 123.2(3)
C43 C44 C45 120.9(3)
C43 C44 C51 118.4(3)
C45 C44 C51 120.6(3)
C44 C45 C46 117.3(3)
C44 C45 C52 122.4(3)
C46 C45 C52 120.3(3)
C45 C46 C41 120.3(3)
C45 C46 C26 121.3(3)
C41 C46 C26 117.7(3)
C49 C47 C42 112.0(3)
C49 C47 C50 109.3(3)
C42 C47 C50 108.9(3)
C49 C47 C48 106.9(3)
C42 C47 C48 111.9(3)
C50 C47 C48 107.8(3)
F6 C51 F5 106.8(3)
F6 C51 F4 105.4(3)
F5 C51 F4 106.1(3)
F6 C51 C44 113.8(3)
F5 C51 C44 113.0(3)
F4 C51 C44 111.2(3)
C21A O1A Mo1 134.3(13)
O1A C21A C22A 119.6(9)
O1A C21A C26A 118.9(10)
C22A C21A C26A 121.3(7)
C23A C22A C21A 116.8(8)
C23A C22A C27A 120.6(9)
C21A C22A C27A 122.5(8)
C24A C23A C22A 122.1(9)
C25A C24A C23A 121.6(8)
C25A C24A C31A 120.8(8)
C23A C24A C31A 117.5(8)
C24A C25A C26A 118.2(7)
C24A C25A C32A 121.5(8)
C26A C25A C32A 120.3(9)
C21A C26A C25A 119.6(8)
C21A C26A C46A 121.6(9)
C25A C26A C46A 118.8(9)
C28A C27A C30A 112.3(10)
C28A C27A C29A 106.5(10)
C30A C27A C29A 106.5(10)
C28A C27A C22A 110.1(10)
C30A C27A C22A 108.7(10)
C29A C27A C22A 112.7(9)
F1A C31A F2A 107.0(9)
F1A C31A F3A 105.4(10)
F2A C31A F3A 105.7(10)
F1A C31A C24A 113.2(9)
F2A C31A C24A 111.9(10)
F3A C31A C24A 113.0(11)
C41A O2A Mo1 115.5(11)
O2A C41A C46A 119.8(10)
O2A C41A C42A 120.3(10)
C46A C41A C42A 119.8(8)
C43A C42A C41A 116.2(8)
C43A C42A C47A 121.1(10)
C41A C42A C47A 121.7(10)
C42A C43A C44A 123.5(9)
C43A C44A C45A 120.0(8)
C43A C44A C51A 117.3(8)
C45A C44A C51A 122.7(8)
C44A C45A C46A 117.9(8)
C44A C45A C52A 122.7(9)
C46A C45A C52A 119.3(9)
C41A C46A C45A 119.6(8)
C41A C46A C26A 118.8(10)
C45A C46A C26A 121.3(9)
C49A C47A C42A 111.8(10)
C49A C47A C50A 110.7(10)
C42A C47A C50A 108.6(10)
C49A C47A C48A 107.1(10)
C42A C47A C48A 111.1(10)
C50A C47A C48A 107.5(10)
F6A C51A F5A 105.1(11)
F6A C51A F4A 106.5(10)
F5A C51A F4A 106.3(9)
F6A C51A C44A 115.3(10)
F5A C51A C44A 113.7(9)
F4A C51A C44A 109.5(9)
C1T O1T C4T 109.4(2)
C1T O1T C1U 24.4(9)
C4T O1T C1U 98.4(8)
C1T O1T C4U 118.3(10)
C4T O1T C4U 9.5(8)
C1U O1T C4U 105.4(15)
C1T O1T Mo1 124.22(15)
C4T O1T Mo1 123.62(15)
C1U O1T Mo1 123.0(7)
C4U O1T Mo1 114.1(7)
O1T C1T C2T 104.3(2)
C1T C2T C3T 101.3(3)
C4T C3T C2T 102.2(3)
O1T C4T C3T 107.0(3)
O1T C1U C2U 99.0(10)
C1U C2U C3U 107.3(10)
C4U C3U C2U 100.3(12)
O1T C4U C3U 100.6(12)

loop_
_geom_bond_atom_site_label_1
_geom_bond_atom_site_label_2
_geom_bond_distance
C1 C2 1.518(3)
C1 Mo1 1.8825(19)
C2 C3 1.527(3)
C2 C5 1.530(3)
C2 C4 1.547(3)
C5 C6 1.386(3)
C5 C10 1.387(3)
C6 C7 1.381(4)
C7 C8 1.370(4)
C8 C9 1.379(3)
C9 C10 1.372(3)
N1 C11 1.454(2)
N1 Mo1 1.7280(16)
C11 C17 1.527(3)
C11 C12 1.527(3)
C11 C16 1.530(3)
C12 C13 1.539(3)
C13 C18 1.512(3)
C13 C14 1.524(4)
C14 C15 1.536(4)
C15 C19 1.506(4)
C15 C16 1.534(3)
C17 C20 1.536(3)
C18 C20 1.504(3)
C19 C20 1.507(3)
Mo1 O1A 1.987(8)
Mo1 O1 1.987(2)
Mo1 O2 2.027(2)
Mo1 O2A 2.031(8)
Mo1 O1T 2.2206(13)
O1 C21 1.340(3)
C21 C26 1.407(3)
C21 C22 1.411(3)
C22 C23 1.388(3)
C22 C27 1.536(3)
C23 C24 1.388(4)
C24 C25 1.383(4)
C24 C31 1.501(3)
C25 C26 1.410(3)
C25 C32 1.512(4)
C26 C46 1.488(3)
C27 C28 1.524(4)
C27 C30 1.527(4)
C27 C29 1.531(4)
C31 F1 1.336(4)
C31 F2 1.345(3)
C31 F3 1.352(3)
O2 C41 1.351(3)
C41 C46 1.411(3)
C41 C42 1.417(3)
C42 C43 1.382(4)
C42 C47 1.528(4)
C43 C44 1.385(4)
C44 C45 1.389(4)
C44 C51 1.502(4)
C45 C46 1.408(3)
C45 C52 1.508(4)
C47 C49 1.521(4)
C47 C50 1.534(4)
C47 C48 1.536(3)
C51 F6 1.329(4)
C51 F5 1.331(4)
C51 F4 1.351(4)
O1A C21A 1.342(8)
C21A C22A 1.411(8)
C21A C26A 1.412(7)
C22A C23A 1.389(8)
C22A C27A 1.535(8)
C23A C24A 1.385(8)
C24A C25A 1.377(8)
C24A C31A 1.507(8)
C25A C26A 1.415(8)
C25A C32A 1.514(8)
C26A C46A 1.483(8)
C27A C28A 1.522(8)
C27A C30A 1.528(8)
C27A C29A 1.532(8)
C31A F1A 1.330(9)
C31A F2A 1.342(8)
C31A F3A 1.352(8)
O2A C41A 1.350(8)
C41A C46A 1.411(8)
C41A C42A 1.420(8)
C42A C43A 1.380(8)
C42A C47A 1.530(8)
C43A C44A 1.388(8)
C44A C45A 1.388(8)
C44A C51A 1.502(8)
C45A C46A 1.411(8)
C45A C52A 1.514(8)
C47A C49A 1.512(8)
C47A C50A 1.532(8)
C47A C48A 1.537(8)
C51A F6A 1.331(9)
C51A F5A 1.342(9)
C51A F4A 1.354(9)
O1T C1T 1.453(3)
O1T C4T 1.457(4)
O1T C1U 1.469(12)
O1T C4U 1.475(14)
C1T C2T 1.502(4)
C2T C3T 1.573(5)
C3T C4T 1.492(5)
C1U C2U 1.537(14)
C2U C3U 1.594(16)
C3U C4U 1.502(15)
